data_4032569
loop_
_publ_author_name
'Chong, Kam-Weng'
'Hong, Fong-Jiao'
'Thomas, Noel F.'
'Low, Yun-Yee'
'Kam, Toh-Seok'

_publ_section_title
;
 Electrochemically Mediated Oxidative Transformations of Substituted
 4-Methoxystilbenes: Effect of Ortho-Substituted Nucleophilic Groups.
;
_journal_issue 12
_journal_name_full 'The Journal of organic chemistry'
_journal_page_first 6172
_journal_page_last 6191
_journal_paper_doi 10.1021/acs.joc.7b00753
_journal_volume 82
_journal_year 2017
_chemical_formula_moiety 'C32 H30 O6'
_chemical_formula_sum 'C32 H30 O6'
_chemical_formula_weight 510.56
_chemical_melting_point 251.0(10)
_space_group_crystal_system triclinic
_space_group_IT_number 2
_space_group_name_Hall '-P 1'
_space_group_name_H-M_alt 'P -1'
_symmetry_space_group_name_Hall '-P 1'
_symmetry_space_group_name_H-M 'P -1'
_atom_sites_solution_hydrogens geom
_audit_creation_method SHELXL-2014/7
_cell_angle_alpha 98.362(5)
_cell_angle_beta 105.308(6)
_cell_angle_gamma 103.305(6)
_cell_formula_units_Z 2
_cell_length_a 9.2344(6)
_cell_length_b 12.8639(8)
_cell_length_c 12.9355(9)
_cell_measurement_reflns_used 3041
_cell_measurement_temperature 161(1)
_cell_measurement_theta_max 75.1170
_cell_measurement_theta_min 4.4850
_cell_volume 1407.09(18)
_computing_cell_refinement 'CrysAlisPro 1.171.38.43 (Rigaku OD, 2015)'
_computing_data_collection 'CrysAlisPro 1.171.38.43 (Rigaku OD, 2015)'
_computing_data_reduction 'CrysAlisPro 1.171.38.43 (Rigaku OD, 2015)'
_computing_molecular_graphics 'X-SEED (Barbour, 2001)'
_computing_publication_material 'enCIFer (Allen, et. al., J. Applied Cryst., 37, 335-338, 2004)'
_computing_structure_refinement 'SHELXL-2014/7 (Sheldrick, 2014)'
_computing_structure_solution 'SHELXS97 (Sheldrick, 2008)'
_diffrn_ambient_temperature 161(1)
_diffrn_detector_area_resol_mean 10.4041
_diffrn_measured_fraction_theta_full 0.999
_diffrn_measured_fraction_theta_max 0.963
_diffrn_measurement_device_type 'SuperNova, Dual, Cu at zero, Atlas'
_diffrn_measurement_method '\w scans'
_diffrn_radiation_type CuK\a
_diffrn_radiation_wavelength 1.54184
_diffrn_reflns_av_R_equivalents 0.0310
_diffrn_reflns_av_unetI/netI 0.0387
_diffrn_reflns_Laue_measured_fraction_full 0.999
_diffrn_reflns_Laue_measured_fraction_max 0.963
_diffrn_reflns_limit_h_max 8
_diffrn_reflns_limit_h_min -11
_diffrn_reflns_limit_k_max 16
_diffrn_reflns_limit_k_min -15
_diffrn_reflns_limit_l_max 15
_diffrn_reflns_limit_l_min -13
_diffrn_reflns_number 9668
_diffrn_reflns_point_group_measured_fraction_full 0.999
_diffrn_reflns_point_group_measured_fraction_max 0.963
_diffrn_reflns_theta_full 67.684
_diffrn_reflns_theta_max 75.514
_diffrn_reflns_theta_min 3.619
_diffrn_source 'micro-focus sealed X-ray tube'
_exptl_absorpt_coefficient_mu 0.671
_exptl_absorpt_correction_T_max 1.00000
_exptl_absorpt_correction_T_min 0.63975
_exptl_absorpt_correction_type multi-scan
_exptl_absorpt_process_details
;
CrysAlisPro 1.171.38.43 (Rigaku Oxford Diffraction, 2015)
Empirical absorption correction using spherical harmonics,
 implemented in SCALE3 ABSPACK scaling algorithm.
;
_exptl_crystal_colour colorless
_exptl_crystal_density_diffrn 1.205
_exptl_crystal_description block
_exptl_crystal_F_000 540
_exptl_crystal_size_max 0.2
_exptl_crystal_size_mid 0.2
_exptl_crystal_size_min 0.1
_refine_diff_density_max 0.224
_refine_diff_density_min -0.255
_refine_diff_density_rms 0.043
_refine_ls_extinction_method none
_refine_ls_goodness_of_fit_ref 1.034
_refine_ls_hydrogen_treatment constr
_refine_ls_matrix_type full
_refine_ls_number_parameters 347
_refine_ls_number_reflns 5621
_refine_ls_number_restraints 0
_refine_ls_restrained_S_all 1.034
_refine_ls_R_factor_all 0.0588
_refine_ls_R_factor_gt 0.0455
_refine_ls_shift/su_max <0.001
_refine_ls_shift/su_mean <0.001
_refine_ls_structure_factor_coef Fsqd
_refine_ls_weighting_details 'w=1/[\s^2^(Fo^2^)+(0.0734P)^2^+0.0018P] where P=(Fo^2^+2Fc^2^)/3'
_refine_ls_weighting_scheme calc
_refine_ls_wR_factor_gt 0.1209
_refine_ls_wR_factor_ref 0.1323
_reflns_Friedel_coverage 0.000
_reflns_number_gt 4330
_reflns_number_total 5621
_reflns_threshold_expression 'I > 2\s(I)'
_cod_data_source_file jo7b00753_si_006.cif
_cod_data_source_block exp_6342_a_sq
_cod_depositor_comments
;
The following automatic conversions were performed:

'_chemical_melting_point' value '250-252' was changed to '251.0(10)'
- the average value was taken and precision was estimated.

Automatic conversion script
Id: cif_fix_values 4973 2017-02-22 13:04:09Z antanas 

 Adding full bibliography for 4032566--4032573.cif.
;
_cod_original_cell_volume 1407.08(17)
_cod_database_code 4032569
_shelx_shelxl_version_number 2014/7
_shelx_space_group_comment
;
The symmetry employed for this shelxl refinement is uniquely defined
by the following loop, which should always be used as a source of
symmetry information in preference to the above space-group names.
They are only intended as comments.
;

loop_
_space_group_symop_operation_xyz
'x, y, z'
'-x, -y, -z'

loop_
_atom_site_label
_atom_site_type_symbol
_atom_site_fract_x
_atom_site_fract_y
_atom_site_fract_z
_atom_site_U_iso_or_equiv
_atom_site_adp_type
_atom_site_occupancy
_atom_site_site_symmetry_order
_atom_site_calc_flag
_atom_site_refinement_flags_posn
_atom_site_refinement_flags_adp
O10A O 0.16470(14) 0.43067(9) 0.51800(9) 0.0415(3) Uani 1 1 d . .
O3A O 0.53344(13) 1.10222(9) 0.65097(10) 0.0445(3) Uani 1 1 d . .
O4A O 0.32526(14) 1.12301(10) 0.48482(10) 0.0446(3) Uani 1 1 d . .
O3B O 0.01915(15) 0.27458(10) 0.89440(10) 0.0446(3) Uani 1 1 d . .
O4B O 0.13671(16) 0.12060(10) 0.84027(10) 0.0470(3) Uani 1 1 d . .
O10B O 0.23778(17) 0.75316(11) 0.73733(10) 0.0510(3) Uani 1 1 d . .
C1B C 0.19084(17) 0.38665(12) 0.69181(12) 0.0329(3) Uani 1 1 d . .
C3A C 0.40929(18) 1.01085(12) 0.60212(13) 0.0350(3) Uani 1 1 d . .
C9A C 0.30731(17) 0.60236(13) 0.48763(13) 0.0344(3) Uani 1 1 d . .
C1A C 0.25408(18) 0.82603(12) 0.58223(12) 0.0338(3) Uani 1 1 d . .
C7B C 0.19637(18) 0.47992(12) 0.63250(12) 0.0346(3) Uani 1 1 d . .
H7B H 0.1119 0.5121 0.6393 0.041 Uiso 1 1 calc R U
C4B C 0.16416(19) 0.20687(13) 0.79100(12) 0.0365(3) Uani 1 1 d . .
C3B C 0.09635(18) 0.29041(13) 0.81820(12) 0.0357(3) Uani 1 1 d . .
C6B C 0.26448(18) 0.30766(13) 0.66978(12) 0.0363(3) Uani 1 1 d . .
H6B H 0.3237 0.3146 0.6218 0.044 Uiso 1 1 calc R U
C7A C 0.23145(19) 0.72199(13) 0.62325(13) 0.0368(3) Uani 1 1 d . .
H7A H 0.1259 0.6749 0.5821 0.044 Uiso 1 1 calc R U
C8A C 0.34937(17) 0.65798(12) 0.60711(12) 0.0343(3) Uani 1 1 d . .
H8A H 0.4541 0.7096 0.6296 0.041 Uiso 1 1 calc R U
C10A C 0.21923(17) 0.49251(12) 0.45117(12) 0.0347(3) Uani 1 1 d . .
C4A C 0.29401(19) 1.02322(12) 0.51178(13) 0.0361(3) Uani 1 1 d . .
C2B C 0.10720(18) 0.37770(12) 0.76716(12) 0.0351(3) Uani 1 1 d . .
H2B H 0.0584 0.4310 0.7831 0.042 Uiso 1 1 calc R U
C2A C 0.38862(17) 0.91330(12) 0.63584(12) 0.0345(3) Uani 1 1 d . .
H2A H 0.4650 0.9052 0.6950 0.041 Uiso 1 1 calc R U
C5B C 0.25081(19) 0.21775(13) 0.71876(13) 0.0371(3) Uani 1 1 d . .
H5B H 0.3001 0.1648 0.7028 0.045 Uiso 1 1 calc R U
C6A C 0.14198(18) 0.83853(13) 0.49387(13) 0.0373(3) Uani 1 1 d . .
H6A H 0.0526 0.7809 0.4574 0.045 Uiso 1 1 calc R U
C8B C 0.35194(18) 0.57093(12) 0.67651(12) 0.0344(3) Uani 1 1 d . .
H8B H 0.4372 0.5389 0.6717 0.041 Uiso 1 1 calc R U
C5A C 0.16208(19) 0.93736(13) 0.45890(13) 0.0387(3) Uani 1 1 d . .
H5A H 0.0858 0.9451 0.3995 0.046 Uiso 1 1 calc R U
C9B C 0.38145(18) 0.62437(13) 0.79415(13) 0.0372(3) Uani 1 1 d . .
C14A C 0.35882(19) 0.65598(14) 0.41189(14) 0.0396(3) Uani 1 1 d . .
H14A H 0.4174 0.7291 0.4345 0.048 Uiso 1 1 calc R U
C11A C 0.18212(19) 0.43798(14) 0.34242(13) 0.0395(3) Uani 1 1 d . .
H11A H 0.1218 0.3653 0.3191 0.047 Uiso 1 1 calc R U
C12A C 0.2357(2) 0.49274(15) 0.26904(13) 0.0424(4) Uani 1 1 d . .
H12A H 0.2125 0.4564 0.1965 0.051 Uiso 1 1 calc R U
C10B C 0.3207(2) 0.71153(14) 0.81720(14) 0.0420(4) Uani 1 1 d . .
C14B C 0.4684(2) 0.59102(15) 0.88171(14) 0.0453(4) Uani 1 1 d . .
H14B H 0.5117 0.5340 0.8677 0.054 Uiso 1 1 calc R U
C13A C 0.3240(2) 0.60200(15) 0.30361(14) 0.0432(4) Uani 1 1 d . .
H13A H 0.3596 0.6387 0.2543 0.052 Uiso 1 1 calc R U
C15B C -0.0140(2) 0.36713(15) 0.94630(14) 0.0490(4) Uani 1 1 d . .
H15A H 0.0783 0.4282 0.9709 0.074 Uiso 1 1 calc R U
H15B H -0.0469 0.3511 1.0081 0.074 Uiso 1 1 calc R U
H15C H -0.0960 0.3848 0.8950 0.074 Uiso 1 1 calc R U
C16B C 0.2011(3) 0.03280(16) 0.81395(18) 0.0546(5) Uani 1 1 d . .
H16A H 0.1668 0.0060 0.7357 0.082 Uiso 1 1 calc R U
H16B H 0.1664 -0.0253 0.8484 0.082 Uiso 1 1 calc R U
H16C H 0.3132 0.0588 0.8400 0.082 Uiso 1 1 calc R U
C16A C 0.2033(2) 1.14504(16) 0.40491(16) 0.0512(4) Uani 1 1 d . .
H16D H 0.1771 1.0939 0.3363 0.077 Uiso 1 1 calc R U
H16E H 0.2380 1.2182 0.3951 0.077 Uiso 1 1 calc R U
H16F H 0.1128 1.1378 0.4295 0.077 Uiso 1 1 calc R U
C15A C 0.6522(2) 1.09426(15) 0.74255(15) 0.0499(4) Uani 1 1 d . .
H15D H 0.6083 1.0790 0.8001 0.075 Uiso 1 1 calc R U
H15E H 0.7338 1.1621 0.7686 0.075 Uiso 1 1 calc R U
H15F H 0.6946 1.0362 0.7209 0.075 Uiso 1 1 calc R U
C11B C 0.3414(3) 0.76075(15) 0.92520(15) 0.0522(4) Uani 1 1 d . .
H11B H 0.2982 0.8177 0.9399 0.063 Uiso 1 1 calc R U
C12B C 0.4261(3) 0.72489(16) 1.01032(15) 0.0568(5) Uani 1 1 d . .
H12B H 0.4390 0.7575 1.0825 0.068 Uiso 1 1 calc R U
C13B C 0.4918(2) 0.64118(17) 0.98981(15) 0.0534(4) Uani 1 1 d . .
H13B H 0.5512 0.6186 1.0476 0.064 Uiso 1 1 calc R U

loop_
_atom_site_aniso_label
_atom_site_aniso_U_11
_atom_site_aniso_U_22
_atom_site_aniso_U_33
_atom_site_aniso_U_23
_atom_site_aniso_U_13
_atom_site_aniso_U_12
O10A 0.0447(7) 0.0325(6) 0.0392(6) 0.0071(4) 0.0088(5) 0.0004(5)
O3A 0.0335(6) 0.0310(6) 0.0604(7) 0.0040(5) 0.0079(5) 0.0043(5)
O4A 0.0435(7) 0.0370(6) 0.0606(7) 0.0189(5) 0.0203(6) 0.0153(5)
O3B 0.0538(7) 0.0410(6) 0.0493(6) 0.0133(5) 0.0279(6) 0.0172(5)
O4B 0.0594(8) 0.0388(6) 0.0546(7) 0.0186(5) 0.0264(6) 0.0210(6)
O10B 0.0715(9) 0.0514(7) 0.0509(7) 0.0219(6) 0.0321(6) 0.0353(7)
C1B 0.0269(7) 0.0294(7) 0.0374(7) 0.0050(6) 0.0062(6) 0.0039(6)
C3A 0.0302(7) 0.0296(7) 0.0446(8) 0.0032(6) 0.0132(6) 0.0083(6)
C9A 0.0270(7) 0.0352(8) 0.0421(8) 0.0090(6) 0.0108(6) 0.0105(6)
C1A 0.0314(8) 0.0309(7) 0.0399(7) 0.0058(6) 0.0126(6) 0.0096(6)
C7B 0.0316(7) 0.0316(7) 0.0395(8) 0.0077(6) 0.0106(6) 0.0076(6)
C4B 0.0380(8) 0.0315(8) 0.0390(7) 0.0074(6) 0.0099(6) 0.0107(6)
C3B 0.0326(8) 0.0358(8) 0.0373(7) 0.0052(6) 0.0114(6) 0.0080(6)
C6B 0.0310(7) 0.0378(8) 0.0395(7) 0.0067(6) 0.0117(6) 0.0088(6)
C7A 0.0339(8) 0.0333(8) 0.0458(8) 0.0096(6) 0.0164(7) 0.0091(6)
C8A 0.0284(7) 0.0292(7) 0.0438(8) 0.0072(6) 0.0113(6) 0.0058(6)
C10A 0.0309(8) 0.0342(8) 0.0403(8) 0.0105(6) 0.0097(6) 0.0114(6)
C4A 0.0374(8) 0.0323(7) 0.0439(8) 0.0100(6) 0.0177(7) 0.0128(6)
C2B 0.0308(7) 0.0317(7) 0.0407(7) 0.0034(6) 0.0101(6) 0.0091(6)
C2A 0.0304(7) 0.0325(7) 0.0386(7) 0.0046(6) 0.0088(6) 0.0095(6)
C5B 0.0364(8) 0.0346(8) 0.0410(8) 0.0050(6) 0.0117(6) 0.0136(6)
C6A 0.0292(7) 0.0338(8) 0.0433(8) 0.0030(6) 0.0068(6) 0.0064(6)
C8B 0.0290(7) 0.0314(7) 0.0415(8) 0.0076(6) 0.0102(6) 0.0074(6)
C5A 0.0363(8) 0.0392(8) 0.0404(8) 0.0081(6) 0.0091(6) 0.0136(7)
C9B 0.0340(8) 0.0319(8) 0.0415(8) 0.0057(6) 0.0099(6) 0.0045(6)
C14A 0.0334(8) 0.0375(8) 0.0489(9) 0.0133(7) 0.0142(7) 0.0076(6)
C11A 0.0362(8) 0.0361(8) 0.0440(8) 0.0075(6) 0.0077(6) 0.0121(7)
C12A 0.0396(9) 0.0504(10) 0.0392(8) 0.0098(7) 0.0109(7) 0.0180(7)
C10B 0.0458(9) 0.0363(8) 0.0472(9) 0.0131(7) 0.0194(7) 0.0099(7)
C14B 0.0424(9) 0.0426(9) 0.0458(9) 0.0075(7) 0.0073(7) 0.0107(7)
C13A 0.0382(9) 0.0495(10) 0.0467(9) 0.0168(7) 0.0175(7) 0.0122(7)
C15B 0.0585(11) 0.0520(10) 0.0465(9) 0.0106(8) 0.0257(8) 0.0236(9)
C16B 0.0629(12) 0.0404(9) 0.0760(13) 0.0257(9) 0.0301(10) 0.0258(9)
C16A 0.0630(12) 0.0466(10) 0.0559(10) 0.0224(8) 0.0223(9) 0.0269(9)
C15A 0.0364(9) 0.0439(10) 0.0558(10) -0.0049(8) 0.0057(8) 0.0053(7)
C11B 0.0693(13) 0.0401(9) 0.0527(10) 0.0087(8) 0.0270(9) 0.0172(9)
C12B 0.0717(14) 0.0501(11) 0.0424(9) 0.0033(8) 0.0167(9) 0.0106(10)
C13B 0.0567(11) 0.0528(11) 0.0426(9) 0.0079(8) 0.0070(8) 0.0110(9)

loop_
_atom_type_symbol
_atom_type_description
_atom_type_scat_dispersion_real
_atom_type_scat_dispersion_imag
_atom_type_scat_source
C C 0.0181 0.0091 'International Tables Vol C Tables 4.2.6.8 and 6.1.1.4'
H H 0.0000 0.0000 'International Tables Vol C Tables 4.2.6.8 and 6.1.1.4'
O O 0.0492 0.0322 'International Tables Vol C Tables 4.2.6.8 and 6.1.1.4'

loop_
_geom_angle_atom_site_label_1
_geom_angle_atom_site_label_2
_geom_angle_atom_site_label_3
_geom_angle
C10A O10A C7B 119.54(12)
C3A O3A C15A 116.93(13)
C4A O4A C16A 117.37(14)
C3B O3B C15B 116.71(13)
C4B O4B C16B 117.38(13)
C10B O10B C7A 121.25(13)
C6B C1B C2B 119.22(14)
C6B C1B C7B 120.55(13)
C2B C1B C7B 120.21(13)
O3A C3A C2A 125.50(15)
O3A C3A C4A 114.71(14)
C2A C3A C4A 119.77(14)
C14A C9A C10A 118.11(14)
C14A C9A C8A 122.10(14)
C10A C9A C8A 119.75(13)
C6A C1A C2A 119.13(14)
C6A C1A C7A 121.04(14)
C2A C1A C7A 119.81(14)
O10A C7B C1B 105.84(12)
O10A C7B C8B 111.28(12)
C1B C7B C8B 114.00(13)
O10A C7B H7B 108.5
C1B C7B H7B 108.5
C8B C7B H7B 108.5
O4B C4B C5B 125.70(14)
O4B C4B C3B 115.25(13)
C5B C4B C3B 119.05(14)
O3B C3B C2B 125.23(14)
O3B C3B C4B 114.65(14)
C2B C3B C4B 120.10(14)
C1B C6B C5B 120.65(14)
C1B C6B H6B 119.7
C5B C6B H6B 119.7
O10B C7A C1A 105.99(12)
O10B C7A C8A 113.50(13)
C1A C7A C8A 113.31(12)
O10B C7A H7A 107.9
C1A C7A H7A 107.9
C8A C7A H7A 107.9
C9A C8A C8B 108.82(12)
C9A C8A C7A 110.30(13)
C8B C8A C7A 111.32(12)
C9A C8A H8A 108.8
C8B C8A H8A 108.8
C7A C8A H8A 108.8
O10A C10A C11A 115.23(14)
O10A C10A C9A 123.54(13)
C11A C10A C9A 121.23(14)
O4A C4A C5A 125.29(15)
O4A C4A C3A 115.31(14)
C5A C4A C3A 119.39(14)
C3B C2B C1B 120.51(14)
C3B C2B H2B 119.7
C1B C2B H2B 119.7
C3A C2A C1A 120.83(14)
C3A C2A H2A 119.6
C1A C2A H2A 119.6
C4B C5B C6B 120.30(14)
C4B C5B H5B 119.8
C6B C5B H5B 119.8
C1A C6A C5A 120.44(15)
C1A C6A H6A 119.8
C5A C6A H6A 119.8
C9B C8B C8A 109.09(12)
C9B C8B C7B 111.04(12)
C8A C8B C7B 110.01(13)
C9B C8B H8B 108.9
C8A C8B H8B 108.9
C7B C8B H8B 108.9
C4A C5A C6A 120.43(15)
C4A C5A H5A 119.8
C6A C5A H5A 119.8
C14B C9B C10B 118.29(15)
C14B C9B C8B 122.64(15)
C10B C9B C8B 119.07(14)
C13A C14A C9A 121.12(16)
C13A C14A H14A 119.4
C9A C14A H14A 119.4
C12A C11A C10A 119.56(16)
C12A C11A H11A 120.2
C10A C11A H11A 120.2
C11A C12A C13A 120.20(15)
C11A C12A H12A 119.9
C13A C12A H12A 119.9
O10B C10B C11B 116.26(16)
O10B C10B C9B 123.09(15)
C11B C10B C9B 120.65(16)
C9B C14B C13B 121.28(17)
C9B C14B H14B 119.4
C13B C14B H14B 119.4
C14A C13A C12A 119.78(15)
C14A C13A H13A 120.1
C12A C13A H13A 120.1
O3B C15B H15A 109.5
O3B C15B H15B 109.5
H15A C15B H15B 109.5
O3B C15B H15C 109.5
H15A C15B H15C 109.5
H15B C15B H15C 109.5
O4B C16B H16A 109.5
O4B C16B H16B 109.5
H16A C16B H16B 109.5
O4B C16B H16C 109.5
H16A C16B H16C 109.5
H16B C16B H16C 109.5
O4A C16A H16D 109.5
O4A C16A H16E 109.5
H16D C16A H16E 109.5
O4A C16A H16F 109.5
H16D C16A H16F 109.5
H16E C16A H16F 109.5
O3A C15A H15D 109.5
O3A C15A H15E 109.5
H15D C15A H15E 109.5
O3A C15A H15F 109.5
H15D C15A H15F 109.5
H15E C15A H15F 109.5
C12B C11B C10B 119.76(18)
C12B C11B H11B 120.1
C10B C11B H11B 120.1
C11B C12B C13B 120.74(17)
C11B C12B H12B 119.6
C13B C12B H12B 119.6
C12B C13B C14B 119.23(18)
C12B C13B H13B 120.4
C14B C13B H13B 120.4

loop_
_geom_bond_atom_site_label_1
_geom_bond_atom_site_label_2
_geom_bond_distance
O10A C10A 1.3709(18)
O10A C7B 1.4469(18)
O3A C3A 1.3698(19)
O3A C15A 1.420(2)
O4A C4A 1.3660(18)
O4A C16A 1.426(2)
O3B C3B 1.3725(19)
O3B C15B 1.416(2)
O4B C4B 1.3652(19)
O4B C16B 1.431(2)
O10B C10B 1.368(2)
O10B C7A 1.4538(19)
C1B C6B 1.383(2)
C1B C2B 1.396(2)
C1B C7B 1.513(2)
C3A C2A 1.376(2)
C3A C4A 1.414(2)
C9A C14A 1.398(2)
C9A C10A 1.398(2)
C9A C8A 1.512(2)
C1A C6A 1.382(2)
C1A C2A 1.401(2)
C1A C7A 1.501(2)
C7B C8B 1.536(2)
C7B H7B 0.9800
C4B C5B 1.384(2)
C4B C3B 1.410(2)
C3B C2B 1.380(2)
C6B C5B 1.394(2)
C6B H6B 0.9300
C7A C8A 1.546(2)
C7A H7A 0.9800
C8A C8B 1.534(2)
C8A H8A 0.9800
C10A C11A 1.391(2)
C4A C5A 1.376(2)
C2B H2B 0.9300
C2A H2A 0.9300
C5B H5B 0.9300
C6A C5A 1.400(2)
C6A H6A 0.9300
C8B C9B 1.501(2)
C8B H8B 0.9800
C5A H5A 0.9300
C9B C14B 1.390(2)
C9B C10B 1.393(2)
C14A C13A 1.387(2)
C14A H14A 0.9300
C11A C12A 1.387(2)
C11A H11A 0.9300
C12A C13A 1.392(3)
C12A H12A 0.9300
C10B C11B 1.391(2)
C14B C13B 1.390(3)
C14B H14B 0.9300
C13A H13A 0.9300
C15B H15A 0.9600
C15B H15B 0.9600
C15B H15C 0.9600
C16B H16A 0.9600
C16B H16B 0.9600
C16B H16C 0.9600
C16A H16D 0.9600
C16A H16E 0.9600
C16A H16F 0.9600
C15A H15D 0.9600
C15A H15E 0.9600
C15A H15F 0.9600
C11B C12B 1.377(3)
C11B H11B 0.9300
C12B C13B 1.379(3)
C12B H12B 0.9300
C13B H13B 0.9300

loop_
_geom_torsion_atom_site_label_1
_geom_torsion_atom_site_label_2
_geom_torsion_atom_site_label_3
_geom_torsion_atom_site_label_4
_geom_torsion
C15A O3A C3A C2A 1.5(2)
C15A O3A C3A C4A 179.67(13)
C10A O10A C7B C1B -154.62(13)
C10A O10A C7B C8B -30.27(18)
C6B C1B C7B O10A 44.91(18)
C2B C1B C7B O10A -133.19(14)
C6B C1B C7B C8B -77.73(18)
C2B C1B C7B C8B 104.18(16)
C16B O4B C4B C5B -0.9(3)
C16B O4B C4B C3B 179.05(16)
C15B O3B C3B C2B -18.2(2)
C15B O3B C3B C4B 163.50(15)
O4B C4B C3B O3B 3.0(2)
C5B C4B C3B O3B -177.01(14)
O4B C4B C3B C2B -175.38(14)
C5B C4B C3B C2B 4.6(2)
C2B C1B C6B C5B 2.5(2)
C7B C1B C6B C5B -175.67(14)
C10B O10B C7A C1A -135.98(15)
C10B O10B C7A C8A -11.0(2)
C6A C1A C7A O10B -120.95(15)
C2A C1A C7A O10B 57.23(17)
C6A C1A C7A C8A 113.94(16)
C2A C1A C7A C8A -67.87(18)
C14A C9A C8A C8B -151.45(14)
C10A C9A C8A C8B 26.01(18)
C14A C9A C8A C7A 86.16(17)
C10A C9A C8A C7A -96.38(16)
O10B C7A C8A C9A 164.58(13)
C1A C7A C8A C9A -74.47(17)
O10B C7A C8A C8B 43.67(18)
C1A C7A C8A C8B 164.63(13)
C7B O10A C10A C11A -179.70(13)
C7B O10A C10A C9A 0.9(2)
C14A C9A C10A O10A 178.73(14)
C8A C9A C10A O10A 1.2(2)
C14A C9A C10A C11A -0.7(2)
C8A C9A C10A C11A -178.23(14)
C16A O4A C4A C5A 8.5(2)
C16A O4A C4A C3A -171.24(14)
O3A C3A C4A O4A 1.66(18)
C2A C3A C4A O4A 179.93(12)
O3A C3A C4A C5A -178.06(13)
C2A C3A C4A C5A 0.2(2)
O3B C3B C2B C1B 179.06(15)
C4B C3B C2B C1B -2.8(2)
C6B C1B C2B C3B -0.8(2)
C7B C1B C2B C3B 177.34(14)
O3A C3A C2A C1A 177.64(13)
C4A C3A C2A C1A -0.4(2)
C6A C1A C2A C3A 0.5(2)
C7A C1A C2A C3A -177.68(13)
O4B C4B C5B C6B 177.02(15)
C3B C4B C5B C6B -3.0(2)
C1B C6B C5B C4B -0.6(2)
C2A C1A C6A C5A -0.4(2)
C7A C1A C6A C5A 177.75(14)
C9A C8A C8B C9B -175.69(12)
C7A C8A C8B C9B -53.92(16)
C9A C8A C8B C7B -53.66(15)
C7A C8A C8B C7B 68.11(16)
O10A C7B C8B C9B 178.01(12)
C1B C7B C8B C9B -62.38(17)
O10A C7B C8B C8A 57.14(16)
C1B C7B C8B C8A 176.75(12)
O4A C4A C5A C6A -179.81(14)
C3A C4A C5A C6A -0.1(2)
C1A C6A C5A C4A 0.2(2)
C8A C8B C9B C14B -145.17(15)
C7B C8B C9B C14B 93.43(18)
C8A C8B C9B C10B 34.32(19)
C7B C8B C9B C10B -87.08(18)
C10A C9A C14A C13A -0.1(2)
C8A C9A C14A C13A 177.40(14)
O10A C10A C11A C12A -178.25(14)
C9A C10A C11A C12A 1.2(2)
C10A C11A C12A C13A -0.9(2)
C7A O10B C10B C11B 169.18(15)
C7A O10B C10B C9B -11.2(3)
C14B C9B C10B O10B 177.86(16)
C8B C9B C10B O10B -1.7(2)
C14B C9B C10B C11B -2.6(3)
C8B C9B C10B C11B 177.93(16)
C10B C9B C14B C13B 1.4(3)
C8B C9B C14B C13B -179.10(17)
C9A C14A C13A C12A 0.3(2)
C11A C12A C13A C14A 0.2(2)
O10B C10B C11B C12B -178.77(18)
C9B C10B C11B C12B 1.6(3)
C10B C11B C12B C13B 0.5(3)
C11B C12B C13B C14B -1.7(3)
C9B C14B C13B C12B 0.7(3)
